data_7157326
loop_
_publ_author_name
'Li, Mi-Zhuan'
'Tong, Qi'
'Han, Wen-Yong'
'Yang, Si-Yi'
'Cui, Bao-Dong'
'Wan, Nan-Wei'
'Chen, Yong-Zheng'

_publ_section_title
;
 Synthesis of chromone-containing polycyclic compounds via
 palladium-catalyzed [2 + 2 + 1] annulation.
;
_journal_issue 6
_journal_name_full 'Organic &amp; biomolecular chemistry'
_journal_page_first 1112
_journal_page_last 1116
_journal_paper_doi 10.1039/c9ob02690h
_journal_volume 18
_journal_year 2020
_chemical_formula_moiety 'C35 H30 O3'
_chemical_formula_sum 'C35 H30 O3'
_chemical_formula_weight 498.59
_space_group_crystal_system triclinic
_space_group_IT_number 2
_space_group_name_Hall '-P 1'
_space_group_name_H-M_alt 'P -1'
_atom_sites_solution_hydrogens geom
_atom_sites_solution_primary dual
_audit_creation_date 2017-11-07
_audit_creation_method
;
Olex2 1.2
(compiled 2017.08.10 svn.r3458 for OlexSys, GUI svn.r5381)
;
_audit_update_record
;
2019-08-08 deposited with the CCDC.	2020-01-20 downloaded from the CCDC.
;
_cell_angle_alpha 92.252(3)
_cell_angle_beta 102.556(3)
_cell_angle_gamma 100.001(3)
_cell_formula_units_Z 4
_cell_length_a 11.8871(3)
_cell_length_b 12.0988(4)
_cell_length_c 18.3739(7)
_cell_measurement_reflns_used 8792
_cell_measurement_temperature 100.00(10)
_cell_measurement_theta_max 29.1320
_cell_measurement_theta_min 3.6070
_cell_volume 2531.96(15)
_computing_cell_refinement 'CrysAlisPro 1.171.38.43f (Rigaku OD, 2015)'
_computing_data_collection 'CrysAlisPro 1.171.38.43f (Rigaku OD, 2015)'
_computing_data_reduction 'CrysAlisPro 1.171.38.43f (Rigaku OD, 2015)'
_computing_molecular_graphics 'Olex2 (Dolomanov et al., 2009)'
_computing_publication_material 'Olex2 (Dolomanov et al., 2009)'
_computing_structure_refinement 'ShelXL (Sheldrick, 2015)'
_computing_structure_solution 'ShelXT (Sheldrick, 2015)'
_diffrn_ambient_environment N~2~
_diffrn_ambient_temperature 100.00(10)
_diffrn_detector 'CCD plate'
_diffrn_detector_area_resol_mean 5.2684
_diffrn_detector_type AtlasS2
_diffrn_measured_fraction_theta_full 0.998
_diffrn_measured_fraction_theta_max 0.844
_diffrn_measurement_details
;
List of Runs (angles in degrees, time in seconds):

  # Type    Start    End  Width  t~exp~   \w     \q     \k     \f   Frames
#--------------------------------------------------------------------------
  1  \w     -9.00  34.00   1.00    5.00    --   11.74  37.00   0.00   43
  2  \w     48.00  85.00   1.00    5.00    --   11.74  37.00   0.00   37
  3  \w     -5.00  68.00   1.00    5.00    --   11.74  37.00-120.00   73
  4  \w    -14.00  28.00   1.00    5.00    --  -11.59 -99.00 -90.00   42
  5  \w    -26.00  32.00   1.00    5.00    --   11.74 -19.00-180.00   58
  6  \w    -56.00  13.00   1.00    5.00    --  -11.59 -37.00 -30.00   69
  7  \w    -42.00  14.00   1.00    5.00    --   11.74 -57.00 120.00   56
;
_diffrn_measurement_device 'four-circle diffractometer'
_diffrn_measurement_device_type 'SuperNova, Dual, Cu at zero, AtlasS2'
_diffrn_measurement_method '\w scans'
_diffrn_orient_matrix_type 'CrysAlisPro convention (1999,Acta A55,543-557)'
_diffrn_orient_matrix_UB_11 0.0112639000
_diffrn_orient_matrix_UB_12 0.0581780000
_diffrn_orient_matrix_UB_13 -0.0056330000
_diffrn_orient_matrix_UB_21 0.0268761000
_diffrn_orient_matrix_UB_22 0.0123901000
_diffrn_orient_matrix_UB_23 0.0385599000
_diffrn_orient_matrix_UB_31 0.0549823000
_diffrn_orient_matrix_UB_32 -0.0053475000
_diffrn_orient_matrix_UB_33 -0.0074625000
_diffrn_radiation_monochromator mirror
_diffrn_radiation_probe x-ray
_diffrn_radiation_type MoK\a
_diffrn_radiation_wavelength 0.71073
_diffrn_reflns_av_R_equivalents 0.0322
_diffrn_reflns_av_unetI/netI 0.0558
_diffrn_reflns_Laue_measured_fraction_full 0.998
_diffrn_reflns_Laue_measured_fraction_max 0.844
_diffrn_reflns_limit_h_max 14
_diffrn_reflns_limit_h_min -16
_diffrn_reflns_limit_k_max 15
_diffrn_reflns_limit_k_min -16
_diffrn_reflns_limit_l_max 24
_diffrn_reflns_limit_l_min -21
_diffrn_reflns_number 25396
_diffrn_reflns_point_group_measured_fraction_full 0.998
_diffrn_reflns_point_group_measured_fraction_max 0.844
_diffrn_reflns_theta_full 25.242
_diffrn_reflns_theta_max 29.570
_diffrn_reflns_theta_min 3.134
_diffrn_source 'micro-focus sealed X-ray tube'
_diffrn_source_type 'SuperNova (Mo) X-ray Source'
_exptl_absorpt_coefficient_mu 0.082
_exptl_absorpt_correction_T_max 1.00000
_exptl_absorpt_correction_T_min 0.58372
_exptl_absorpt_correction_type multi-scan
_exptl_absorpt_process_details
;
CrysAlisPro 1.171.38.43f (Rigaku Oxford Diffraction, 2015)
Empirical absorption correction using spherical harmonics,
 implemented in SCALE3 ABSPACK scaling algorithm.
;
_exptl_crystal_colour colourless
_exptl_crystal_colour_primary colourless
_exptl_crystal_density_diffrn 1.308
_exptl_crystal_description block
_exptl_crystal_F_000 1056
_exptl_crystal_size_max 0.15
_exptl_crystal_size_mid 0.13
_exptl_crystal_size_min 0.12
_refine_diff_density_max 0.321
_refine_diff_density_min -0.267
_refine_diff_density_rms 0.054
_refine_ls_extinction_method none
_refine_ls_goodness_of_fit_ref 1.004
_refine_ls_hydrogen_treatment constr
_refine_ls_matrix_type full
_refine_ls_number_parameters 685
_refine_ls_number_reflns 11996
_refine_ls_number_restraints 0
_refine_ls_restrained_S_all 1.004
_refine_ls_R_factor_all 0.0749
_refine_ls_R_factor_gt 0.0553
_refine_ls_shift/su_max 0.001
_refine_ls_shift/su_mean 0.000
_refine_ls_structure_factor_coef Fsqd
_refine_ls_weighting_details 'w=1/[\s^2^(Fo^2^)+(0.0580P)^2^+1.0328P] where P=(Fo^2^+2Fc^2^)/3'
_refine_ls_weighting_scheme calc
_refine_ls_wR_factor_gt 0.1243
_refine_ls_wR_factor_ref 0.1389
_reflns_Friedel_coverage 0.000
_reflns_number_gt 9232
_reflns_number_total 11996
_reflns_threshold_expression 'I > 2\s(I)'
_cod_data_source_file c9ob02690h2.cif
_cod_data_source_block exp_943
_cod_depositor_comments 'Adding full bibliography for 7157323--7157327.cif.'
_cod_database_code 7157326
_shelx_shelxl_version_number 2017/1
_shelx_space_group_comment
;
The symmetry employed for this shelxl refinement is uniquely defined
by the following loop, which should always be used as a source of
symmetry information in preference to the above space-group names.
They are only intended as comments.
;
_reflns_odcompleteness_completeness 99.81
_reflns_odcompleteness_iscentric 1
_reflns_odcompleteness_theta 26.32
_olex2_refinement_description
;
1. Fixed Uiso
 At 1.2 times of:
  All C(H) groups, All C(H,H) groups
2.a Ternary CH refined with riding coordinates:
 C28(H28), C25(H25), C14(H14), C24(H24), C00U(H00U), C00X(H00X), C26(H26),
 C34(H34), C29(H29), C015(H015), C01B(H01B), C01D(H01D), C31(H31), C30(H30),
 C01M(H01M), C01P(H01P), C01R(H01R), C01U(H01U)
2.b Secondary CH2 refined with riding coordinates:
 C35(H35A,H35B), C01T(H01E,H01F), C27(H27A,H27B), C01Z(H01G,H01H), C33(H33A,
 H33B), C022(H02A,H02B), C32(H32A,H32B), C024(H02C,H02D)
2.c Aromatic/amide H refined with riding coordinates:
 C22(H22), C5(H5), C19(H19), C21(H21), C00W(H00W), C12(H12), C011(H011),
 C6(H6), C013(H013), C8(H8), C017(H017), C019(H019), C01A(H01A), C01C(H01C),
 C20(H20), C01I(H01I), C01J(H01J), C3(H3), C01N(H01N), C9(H9), C10(H10), C2(H2),
  C01V(H01V), C11(H11), C01X(H01X), C021(H021)
;
_olex2_submission_special_instructions 'No special instructions were received'
_oxdiff_exptl_absorpt_empirical_details
;
Empirical correction (ABSPACK) includes:
- Absorption correction using spherical harmonics
- Frame scaling
- Detector area scaling
;
_oxdiff_exptl_absorpt_empirical_full_max 1.706
_oxdiff_exptl_absorpt_empirical_full_min 0.548

loop_
_space_group_symop_operation_xyz
'x, y, z'
'-x, -y, -z'

loop_
_atom_site_label
_atom_site_type_symbol
_atom_site_fract_x
_atom_site_fract_y
_atom_site_fract_z
_atom_site_U_iso_or_equiv
_atom_site_adp_type
_atom_site_occupancy
_atom_site_site_symmetry_order
_atom_site_calc_flag
_atom_site_refinement_flags_posn
O001 O 1.02363(9) 0.19817(9) 0.46251(7) 0.0187(2) Uani 1 1 d .
O2 O 1.08401(10) 0.43144(10) 0.31155(7) 0.0235(3) Uani 1 1 d .
O003 O 0.54363(10) 0.79633(9) 0.12337(7) 0.0212(3) Uani 1 1 d .
O004 O 0.66553(10) 1.12036(10) 0.22013(8) 0.0250(3) Uani 1 1 d .
O1 O 0.83075(10) 0.02064(9) 0.38235(7) 0.0232(3) Uani 1 1 d .
O006 O 0.36600(10) 0.70835(10) 0.20636(7) 0.0234(3) Uani 1 1 d .
C23 C 1.13694(13) 0.24255(13) 0.45836(10) 0.0177(3) Uani 1 1 d .
C008 C 0.70743(14) 0.94295(13) 0.18478(10) 0.0189(3) Uani 1 1 d .
C15 C 0.93724(14) 0.24027(13) 0.41855(10) 0.0168(3) Uani 1 1 d .
C18 C 1.16050(14) 0.31870(13) 0.40593(10) 0.0176(3) Uani 1 1 d .
C1 C 0.63933(14) 0.03492(13) 0.39253(10) 0.0178(3) Uani 1 1 d .
C17 C 1.06553(14) 0.36140(13) 0.35648(10) 0.0183(3) Uani 1 1 d .
C00D C 0.66222(14) 0.83411(14) 0.15160(10) 0.0196(3) Uani 1 1 d .
C22 C 1.22585(15) 0.21008(13) 0.51071(10) 0.0208(4) Uani 1 1 d .
H22 H 1.208276 0.158788 0.544858 0.025 Uiso 1 1 calc R
C4 C 0.40143(14) -0.06155(13) 0.37956(10) 0.0196(3) Uani 1 1 d .
C16 C 0.95078(14) 0.31684(13) 0.36879(10) 0.0170(3) Uani 1 1 d .
C5 C 0.47383(14) -0.11593(13) 0.34590(10) 0.0191(3) Uani 1 1 d .
H5 H 0.442940 -0.184808 0.318373 0.023 Uiso 1 1 calc R
C28 C 0.71565(14) 0.38021(13) 0.42481(10) 0.0183(3) Uani 1 1 d .
H28 H 0.684505 0.352977 0.467354 0.022 Uiso 1 1 calc R
C00J C 0.62872(14) 1.02319(13) 0.19210(10) 0.0190(3) Uani 1 1 d .
C00K C -0.17508(15) 0.47952(14) 0.07047(10) 0.0207(4) Uani 1 1 d .
C13 C 0.76635(14) 0.08042(13) 0.39880(10) 0.0183(3) Uani 1 1 d .
C7 C 0.27736(14) -0.11446(14) 0.37630(10) 0.0207(4) Uani 1 1 d .
C00N C 0.50591(14) 0.97450(13) 0.16365(10) 0.0193(3) Uani 1 1 d .
C19 C 1.27889(14) 0.36130(14) 0.40660(10) 0.0209(4) Uani 1 1 d .
H19 H 1.297175 0.410695 0.371554 0.025 Uiso 1 1 calc R
C00P C 0.17548(14) 0.67262(13) 0.12892(10) 0.0191(3) Uani 1 1 d .
C25 C 0.83826(13) 0.35604(13) 0.33748(10) 0.0171(3) Uani 1 1 d .
H25 H 0.814184 0.343889 0.282836 0.021 Uiso 1 1 calc R
C14 C 0.81336(13) 0.20444(13) 0.42591(10) 0.0170(3) Uani 1 1 d .
H14 H 0.809441 0.216818 0.478262 0.020 Uiso 1 1 calc R
C24 C 0.74734(13) 0.28724(12) 0.37765(9) 0.0160(3) Uani 1 1 d .
H24 H 0.678142 0.246518 0.341282 0.019 Uiso 1 1 calc R
C00T C -0.05472(14) 0.54835(13) 0.09112(10) 0.0196(3) Uani 1 1 d .
C00U C 0.40168(13) 1.02922(13) 0.16417(10) 0.0180(3) Uani 1 1 d .
H00U H 0.397298 1.052687 0.214984 0.022 Uiso 1 1 calc R
C21 C 1.34093(14) 0.25551(14) 0.51106(10) 0.0216(4) Uani 1 1 d .
H21 H 1.401468 0.236090 0.546539 0.026 Uiso 1 1 calc R
C00W C 0.01926(15) 0.54095(14) 0.16014(10) 0.0221(4) Uani 1 1 d .
H00W H -0.008447 0.495088 0.194325 0.026 Uiso 1 1 calc R
C00X C 0.34213(14) 0.82898(13) 0.10681(10) 0.0195(3) Uani 1 1 d .
H00X H 0.320495 0.806076 0.053092 0.023 Uiso 1 1 calc R
C26 C 0.84391(14) 0.47928(13) 0.36637(11) 0.0205(4) Uani 1 1 d .
H26 H 0.915301 0.530618 0.362244 0.025 Uiso 1 1 calc R
C34 C 0.53522(14) 0.40714(13) 0.31210(10) 0.0202(4) Uani 1 1 d .
H34 H 0.481931 0.341780 0.323004 0.024 Uiso 1 1 calc R
C12 C 0.24070(15) -0.23124(15) 0.36446(11) 0.0251(4) Uani 1 1 d .
H12 H 0.294309 -0.276320 0.358145 0.030 Uiso 1 1 calc R
C011 C 0.10149(15) 0.68276(14) 0.06101(10) 0.0217(4) Uani 1 1 d .
H011 H 0.128017 0.731805 0.028039 0.026 Uiso 1 1 calc R
C6 C 0.59051(14) -0.06902(13) 0.35284(10) 0.0193(3) Uani 1 1 d .
H6 H 0.637283 -0.107446 0.330660 0.023 Uiso 1 1 calc R
C013 C 0.73429(15) 0.75722(15) 0.14471(11) 0.0242(4) Uani 1 1 d .
H013 H 0.702705 0.685353 0.121651 0.029 Uiso 1 1 calc R
C29 C 0.64072(14) 0.45463(13) 0.37677(10) 0.0198(4) Uani 1 1 d .
H29 H 0.616813 0.506825 0.410017 0.024 Uiso 1 1 calc R
C015 C 0.28868(14) 1.18343(14) 0.11368(10) 0.0209(4) Uani 1 1 d .
H015 H 0.293258 1.248402 0.083521 0.025 Uiso 1 1 calc R
C8 C 0.19424(15) -0.04994(15) 0.38613(11) 0.0248(4) Uani 1 1 d .
H8 H 0.216216 0.027989 0.393680 0.030 Uiso 1 1 calc R
C017 C 0.13318(15) 0.60065(14) 0.17866(10) 0.0216(4) Uani 1 1 d .
H017 H 0.181926 0.592910 0.224433 0.026 Uiso 1 1 calc R
C018 C 0.47207(14) 0.86866(14) 0.13270(10) 0.0194(3) Uani 1 1 d .
C019 C 0.90084(15) 0.89769(15) 0.20667(11) 0.0255(4) Uani 1 1 d .
H019 H 0.981390 0.918532 0.225394 0.031 Uiso 1 1 calc R
C01A C -0.01172(15) 0.62061(14) 0.04165(10) 0.0216(4) Uani 1 1 d .
H01A H -0.059617 0.626974 -0.004696 0.026 Uiso 1 1 calc R
C01B C 0.29275(14) 0.93649(13) 0.12396(10) 0.0192(3) Uani 1 1 d .
H01B H 0.236635 0.920449 0.155868 0.023 Uiso 1 1 calc R
C01C C 0.82906(15) 0.97352(15) 0.21260(11) 0.0231(4) Uani 1 1 d .
H01C H 0.861295 1.045544 0.235188 0.028 Uiso 1 1 calc R
C01D C 0.39449(14) 1.12584(14) 0.11198(10) 0.0211(4) Uani 1 1 d .
H01D H 0.468851 1.178669 0.117393 0.025 Uiso 1 1 calc R
C20 C 1.36713(14) 0.33064(14) 0.45834(11) 0.0229(4) Uani 1 1 d .
H20 H 1.444922 0.359813 0.458531 0.028 Uiso 1 1 calc R
C01F C 0.29996(14) 0.73240(13) 0.15157(10) 0.0192(3) Uani 1 1 d .
C31 C 0.66417(15) 0.50607(14) 0.25338(11) 0.0229(4) Uani 1 1 d .
H31 H 0.714004 0.519847 0.217402 0.027 Uiso 1 1 calc R
C35 C 0.58923(15) 0.38706(14) 0.24488(11) 0.0220(4) Uani 1 1 d .
H35A H 0.636144 0.328582 0.251618 0.026 Uiso 1 1 calc R
H35B H 0.531143 0.371536 0.197871 0.026 Uiso 1 1 calc R
C01I C -0.20270(15) 0.38038(14) 0.10513(11) 0.0235(4) Uani 1 1 d .
H01I H -0.145034 0.357413 0.140967 0.028 Uiso 1 1 calc R
C01J C -0.26318(15) 0.50968(15) 0.01594(11) 0.0250(4) Uani 1 1 d .
H01J H -0.246908 0.574917 -0.007989 0.030 Uiso 1 1 calc R
C3 C 0.45030(15) 0.04318(14) 0.41859(11) 0.0235(4) Uani 1 1 d .
H3 H 0.403551 0.081714 0.440719 0.028 Uiso 1 1 calc R
C30 C 0.73005(14) 0.52368(13) 0.33575(11) 0.0220(4) Uani 1 1 d .
H30 H 0.742077 0.603646 0.352475 0.026 Uiso 1 1 calc R
C01M C 0.23987(15) 0.99188(14) 0.05423(10) 0.0220(4) Uani 1 1 d .
H01M H 0.191148 0.938174 0.013500 0.026 Uiso 1 1 calc R
C01N C 0.85340(15) 0.78945(15) 0.17266(11) 0.0260(4) Uani 1 1 d .
H01N H 0.902674 0.738668 0.168854 0.031 Uiso 1 1 calc R
C9 C 0.07972(15) -0.09994(16) 0.38483(11) 0.0267(4) Uani 1 1 d .
H9 H 0.026101 -0.055655 0.392485 0.032 Uiso 1 1 calc R
C01P C 0.18112(15) 1.09055(14) 0.07287(11) 0.0223(4) Uani 1 1 d .
H01P H 0.142344 1.117731 0.026142 0.027 Uiso 1 1 calc R
C10 C 0.04483(15) -0.21566(16) 0.37217(11) 0.0277(4) Uani 1 1 d .
H10 H -0.032353 -0.249138 0.370555 0.033 Uiso 1 1 calc R
C01R C 0.25426(15) 1.21696(14) 0.18617(11) 0.0235(4) Uani 1 1 d .
H01R H 0.319698 1.253963 0.226668 0.028 Uiso 1 1 calc R
C2 C 0.56717(15) 0.09087(14) 0.42499(11) 0.0227(4) Uani 1 1 d .
H2 H 0.597690 0.160824 0.451176 0.027 Uiso 1 1 calc R
C01T C 0.35077(15) 1.05937(15) 0.03485(11) 0.0249(4) Uani 1 1 d .
H01E H 0.404131 1.011967 0.024221 0.030 Uiso 1 1 calc R
H01F H 0.332791 1.107221 -0.005606 0.030 Uiso 1 1 calc R
C01U C 0.09956(15) 1.08334(15) 0.12757(11) 0.0256(4) Uani 1 1 d .
H01U H 0.041245 1.013569 0.121148 0.031 Uiso 1 1 calc R
C01V C -0.31503(16) 0.31619(15) 0.08659(11) 0.0273(4) Uani 1 1 d .
H01V H -0.332377 0.251237 0.110584 0.033 Uiso 1 1 calc R
C11 C 0.12514(16) -0.28089(15) 0.36199(11) 0.0277(4) Uani 1 1 d .
H11 H 0.101938 -0.358629 0.353406 0.033 Uiso 1 1 calc R
C01X C -0.40104(16) 0.34808(16) 0.03286(12) 0.0292(4) Uani 1 1 d .
H01X H -0.476469 0.305239 0.020921 0.035 Uiso 1 1 calc R
C27 C 0.83340(14) 0.46402(14) 0.44764(10) 0.0223(4) Uani 1 1 d .
H27A H 0.827175 0.533069 0.473869 0.027 Uiso 1 1 calc R
H27B H 0.896093 0.431064 0.476312 0.027 Uiso 1 1 calc R
C01Z C 0.18209(15) 1.10808(15) 0.20531(11) 0.0257(4) Uani 1 1 d .
H01G H 0.228525 1.050227 0.218173 0.031 Uiso 1 1 calc R
H01H H 0.141401 1.121138 0.244318 0.031 Uiso 1 1 calc R
C33 C 0.47678(15) 0.50783(14) 0.28670(11) 0.0257(4) Uani 1 1 d .
H33A H 0.467416 0.552574 0.329203 0.031 Uiso 1 1 calc R
H33B H 0.400685 0.482680 0.252961 0.031 Uiso 1 1 calc R
C021 C -0.37471(16) 0.44410(16) -0.00327(11) 0.0287(4) Uani 1 1 d .
H021 H -0.432008 0.464718 -0.040548 0.034 Uiso 1 1 calc R
C022 C 0.15490(16) 1.28473(15) 0.16286(12) 0.0290(4) Uani 1 1 d .
H02A H 0.174802 1.340775 0.129131 0.035 Uiso 1 1 calc R
H02B H 0.138756 1.321828 0.206212 0.035 Uiso 1 1 calc R
C32 C 0.56574(15) 0.57621(15) 0.24565(12) 0.0275(4) Uani 1 1 d .
H32A H 0.529492 0.581124 0.193505 0.033 Uiso 1 1 calc R
H32B H 0.595674 0.651623 0.269634 0.033 Uiso 1 1 calc R
C024 C 0.04829(16) 1.19250(16) 0.12281(12) 0.0305(4) Uani 1 1 d .
H02C H -0.015520 1.187963 0.148343 0.037 Uiso 1 1 calc R
H02D H 0.020072 1.207434 0.071188 0.037 Uiso 1 1 calc R

loop_
_atom_site_aniso_label
_atom_site_aniso_U_11
_atom_site_aniso_U_22
_atom_site_aniso_U_33
_atom_site_aniso_U_23
_atom_site_aniso_U_13
_atom_site_aniso_U_12
O001 0.0167(5) 0.0191(6) 0.0205(7) 0.0057(5) 0.0043(5) 0.0026(4)
O2 0.0234(6) 0.0258(6) 0.0253(7) 0.0111(5) 0.0110(5) 0.0064(5)
O003 0.0203(6) 0.0177(6) 0.0260(7) -0.0009(5) 0.0053(5) 0.0054(5)
O004 0.0255(6) 0.0179(6) 0.0304(8) -0.0011(5) 0.0050(6) 0.0032(5)
O1 0.0215(6) 0.0188(6) 0.0307(8) 0.0020(5) 0.0074(5) 0.0053(5)
O006 0.0236(6) 0.0217(6) 0.0232(7) 0.0024(5) 0.0007(5) 0.0055(5)
C23 0.0168(8) 0.0162(7) 0.0203(9) -0.0004(6) 0.0054(7) 0.0024(6)
C008 0.0200(8) 0.0199(8) 0.0191(9) 0.0052(6) 0.0079(7) 0.0053(6)
C15 0.0186(8) 0.0147(7) 0.0162(9) 0.0005(6) 0.0021(6) 0.0027(6)
C18 0.0202(8) 0.0172(8) 0.0161(9) -0.0001(6) 0.0056(7) 0.0039(6)
C1 0.0197(8) 0.0148(7) 0.0189(9) 0.0048(6) 0.0047(7) 0.0018(6)
C17 0.0210(8) 0.0169(8) 0.0186(9) 0.0010(6) 0.0078(7) 0.0042(6)
C00D 0.0212(8) 0.0213(8) 0.0183(9) 0.0059(7) 0.0065(7) 0.0060(6)
C22 0.0249(8) 0.0171(8) 0.0205(10) 0.0020(6) 0.0051(7) 0.0042(6)
C4 0.0214(8) 0.0184(8) 0.0185(9) 0.0049(6) 0.0043(7) 0.0022(6)
C16 0.0183(8) 0.0153(7) 0.0173(9) 0.0010(6) 0.0038(7) 0.0032(6)
C5 0.0224(8) 0.0161(8) 0.0167(9) 0.0005(6) 0.0023(7) 0.0007(6)
C28 0.0194(8) 0.0166(8) 0.0194(9) 0.0005(6) 0.0068(7) 0.0016(6)
C00J 0.0213(8) 0.0180(8) 0.0185(9) 0.0032(6) 0.0058(7) 0.0041(6)
C00K 0.0235(8) 0.0210(8) 0.0189(10) 0.0004(7) 0.0073(7) 0.0047(7)
C13 0.0219(8) 0.0168(8) 0.0166(9) 0.0052(6) 0.0046(7) 0.0033(6)
C7 0.0219(8) 0.0214(8) 0.0179(9) 0.0011(7) 0.0049(7) 0.0008(7)
C00N 0.0194(8) 0.0191(8) 0.0200(10) 0.0039(6) 0.0041(7) 0.0053(6)
C19 0.0215(8) 0.0219(8) 0.0216(10) 0.0039(7) 0.0091(7) 0.0044(7)
C00P 0.0210(8) 0.0148(8) 0.0219(10) -0.0003(6) 0.0049(7) 0.0047(6)
C25 0.0183(8) 0.0149(7) 0.0190(9) 0.0028(6) 0.0060(7) 0.0027(6)
C14 0.0182(8) 0.0169(8) 0.0163(9) 0.0029(6) 0.0055(6) 0.0020(6)
C24 0.0163(7) 0.0139(7) 0.0175(9) 0.0024(6) 0.0035(6) 0.0019(6)
C00T 0.0224(8) 0.0180(8) 0.0197(9) 0.0007(6) 0.0056(7) 0.0064(6)
C00U 0.0184(8) 0.0167(8) 0.0195(9) 0.0018(6) 0.0051(7) 0.0036(6)
C21 0.0201(8) 0.0222(8) 0.0223(10) 0.0014(7) 0.0020(7) 0.0066(7)
C00W 0.0253(9) 0.0182(8) 0.0238(10) 0.0054(7) 0.0067(7) 0.0048(7)
C00X 0.0209(8) 0.0193(8) 0.0180(9) 0.0000(6) 0.0040(7) 0.0038(6)
C26 0.0171(8) 0.0148(8) 0.0294(10) 0.0014(7) 0.0071(7) 0.0000(6)
C34 0.0196(8) 0.0175(8) 0.0248(10) 0.0049(7) 0.0069(7) 0.0035(6)
C12 0.0241(9) 0.0241(9) 0.0265(11) -0.0025(7) 0.0094(8) -0.0005(7)
C011 0.0249(9) 0.0192(8) 0.0205(10) 0.0039(7) 0.0055(7) 0.0021(7)
C6 0.0225(8) 0.0173(8) 0.0192(9) 0.0036(6) 0.0063(7) 0.0048(6)
C013 0.0287(9) 0.0212(8) 0.0259(11) 0.0027(7) 0.0099(8) 0.0088(7)
C29 0.0222(8) 0.0151(8) 0.0241(10) 0.0000(6) 0.0088(7) 0.0041(6)
C015 0.0226(8) 0.0182(8) 0.0235(10) 0.0071(7) 0.0054(7) 0.0062(6)
C8 0.0241(9) 0.0233(9) 0.0258(11) 0.0025(7) 0.0044(8) 0.0028(7)
C017 0.0260(9) 0.0208(8) 0.0176(9) 0.0036(7) 0.0018(7) 0.0067(7)
C018 0.0213(8) 0.0199(8) 0.0184(9) 0.0035(6) 0.0052(7) 0.0058(6)
C019 0.0211(8) 0.0320(10) 0.0264(11) 0.0087(8) 0.0094(8) 0.0064(7)
C01A 0.0232(8) 0.0207(8) 0.0193(10) 0.0031(7) 0.0012(7) 0.0042(7)
C01B 0.0191(8) 0.0169(8) 0.0210(10) 0.0015(6) 0.0037(7) 0.0029(6)
C01C 0.0230(9) 0.0237(9) 0.0234(10) 0.0039(7) 0.0073(7) 0.0037(7)
C01D 0.0210(8) 0.0199(8) 0.0238(10) 0.0062(7) 0.0076(7) 0.0036(6)
C20 0.0170(8) 0.0246(9) 0.0278(11) 0.0021(7) 0.0067(7) 0.0035(7)
C01F 0.0224(8) 0.0151(7) 0.0203(10) -0.0016(6) 0.0037(7) 0.0060(6)
C31 0.0239(9) 0.0205(8) 0.0291(11) 0.0096(7) 0.0123(8) 0.0079(7)
C35 0.0222(8) 0.0212(8) 0.0238(10) 0.0036(7) 0.0042(7) 0.0078(7)
C01I 0.0274(9) 0.0226(9) 0.0214(10) 0.0014(7) 0.0078(8) 0.0042(7)
C01J 0.0254(9) 0.0241(9) 0.0262(11) 0.0028(7) 0.0067(8) 0.0052(7)
C3 0.0243(9) 0.0200(8) 0.0285(11) -0.0001(7) 0.0117(8) 0.0034(7)
C30 0.0209(8) 0.0140(8) 0.0332(11) 0.0026(7) 0.0105(8) 0.0033(6)
C01M 0.0244(9) 0.0213(8) 0.0196(10) 0.0014(7) 0.0021(7) 0.0058(7)
C01N 0.0250(9) 0.0288(9) 0.0303(11) 0.0074(8) 0.0115(8) 0.0135(7)
C9 0.0219(9) 0.0346(10) 0.0246(11) 0.0043(8) 0.0055(8) 0.0071(7)
C01P 0.0232(8) 0.0214(8) 0.0227(10) 0.0080(7) 0.0029(7) 0.0064(7)
C10 0.0197(8) 0.0358(10) 0.0245(11) 0.0018(8) 0.0054(7) -0.0032(7)
C01R 0.0266(9) 0.0215(8) 0.0241(10) 0.0026(7) 0.0070(8) 0.0073(7)
C2 0.0256(9) 0.0148(8) 0.0281(11) -0.0004(7) 0.0105(8) 0.0000(6)
C01T 0.0297(9) 0.0261(9) 0.0222(10) 0.0067(7) 0.0086(8) 0.0096(7)
C01U 0.0210(8) 0.0236(9) 0.0343(12) 0.0097(8) 0.0082(8) 0.0058(7)
C01V 0.0316(10) 0.0229(9) 0.0274(11) -0.0008(7) 0.0129(8) -0.0021(7)
C11 0.0282(9) 0.0240(9) 0.0278(11) -0.0031(7) 0.0089(8) -0.0057(7)
C01X 0.0224(9) 0.0324(10) 0.0298(11) -0.0058(8) 0.0087(8) -0.0044(7)
C27 0.0206(8) 0.0175(8) 0.0266(10) -0.0056(7) 0.0040(7) 0.0011(6)
C01Z 0.0281(9) 0.0277(9) 0.0278(11) 0.0090(8) 0.0132(8) 0.0124(7)
C33 0.0232(9) 0.0235(9) 0.0343(12) 0.0088(8) 0.0099(8) 0.0093(7)
C021 0.0240(9) 0.0354(10) 0.0251(11) -0.0007(8) 0.0029(8) 0.0052(8)
C022 0.0344(10) 0.0258(9) 0.0312(12) 0.0056(8) 0.0094(9) 0.0146(8)
C32 0.0271(9) 0.0253(9) 0.0347(12) 0.0116(8) 0.0111(8) 0.0106(7)
C024 0.0262(9) 0.0329(10) 0.0376(12) 0.0117(9) 0.0110(9) 0.0131(8)

loop_
_atom_type_symbol
_atom_type_description
_atom_type_scat_dispersion_real
_atom_type_scat_dispersion_imag
_atom_type_scat_source
C C 0.0033 0.0016 'International Tables Vol C Tables 4.2.6.8 and 6.1.1.4'
H H 0.0000 0.0000 'International Tables Vol C Tables 4.2.6.8 and 6.1.1.4'
O O 0.0106 0.0060 'International Tables Vol C Tables 4.2.6.8 and 6.1.1.4'

loop_
_geom_angle_atom_site_label_1
_geom_angle_atom_site_label_2
_geom_angle_atom_site_label_3
_geom_angle
C15 O001 C23 116.59(12)
C018 O003 C00D 116.55(13)
O001 C23 C18 121.70(15)
O001 C23 C22 116.22(14)
C22 C23 C18 122.04(15)
C00D C008 C00J 120.84(15)
C00D C008 C01C 118.20(15)
C01C C008 C00J 120.94(15)
O001 C15 C14 119.34(14)
C16 C15 O001 126.18(14)
C16 C15 C14 114.43(14)
C23 C18 C17 121.13(14)
C23 C18 C19 117.85(15)
C19 C18 C17 120.76(15)
C6 C1 C13 118.50(14)
C6 C1 C2 118.26(15)
C2 C1 C13 123.23(15)
O2 C17 C18 122.55(14)
O2 C17 C16 124.25(15)
C16 C17 C18 113.13(14)
O003 C00D C008 122.21(14)
O003 C00D C013 115.97(15)
C013 C00D C008 121.81(15)
C23 C22 H22 120.7
C21 C22 C23 118.66(16)
C21 C22 H22 120.7
C5 C4 C7 121.52(15)
C5 C4 C3 117.70(15)
C3 C4 C7 120.75(15)
C15 C16 C17 120.96(15)
C15 C16 C25 111.71(14)
C17 C16 C25 126.96(14)
C4 C5 H5 119.5
C6 C5 C4 121.04(15)
C6 C5 H5 119.5
C24 C28 H28 113.7
C24 C28 C29 112.78(14)
C24 C28 C27 101.83(12)
C29 C28 H28 113.7
C27 C28 H28 113.7
C27 C28 C29 99.57(12)
O004 C00J C008 122.67(15)
O004 C00J C00N 124.46(15)
C00N C00J C008 112.86(14)
C01I C00K C00T 120.42(16)
C01J C00K C00T 121.72(15)
C01J C00K C01I 117.85(16)
O1 C13 C1 120.83(14)
O1 C13 C14 120.79(14)
C1 C13 C14 118.38(13)
C12 C7 C4 120.78(15)
C12 C7 C8 117.70(15)
C8 C7 C4 121.51(15)
C00J C00N C00U 127.66(15)
C018 C00N C00J 121.33(15)
C018 C00N C00U 111.00(14)
C18 C19 H19 119.7
C20 C19 C18 120.57(16)
C20 C19 H19 119.7
C011 C00P C017 118.89(15)
C011 C00P C01F 123.47(15)
C017 C00P C01F 117.62(16)
C16 C25 H25 112.7
C16 C25 C24 103.90(13)
C16 C25 C26 111.18(14)
C24 C25 H25 112.7
C26 C25 H25 112.7
C26 C25 C24 102.87(12)
C15 C14 C13 111.41(13)
C15 C14 H14 109.6
C15 C14 C24 102.75(12)
C13 C14 H14 109.6
C13 C14 C24 113.54(13)
C24 C14 H14 109.6
C28 C24 C25 102.53(12)
C28 C24 C14 113.33(14)
C28 C24 H24 111.3
C25 C24 H24 111.3
C14 C24 C25 106.63(12)
C14 C24 H24 111.3
C00W C00T C00K 120.55(15)
C00W C00T C01A 118.16(15)
C01A C00T C00K 121.28(16)
C00N C00U H00U 112.1
C00N C00U C01B 104.26(13)
C00N C00U C01D 112.77(13)
C01B C00U H00U 112.1
C01D C00U H00U 112.1
C01D C00U C01B 102.75(13)
C22 C21 H21 119.8
C22 C21 C20 120.49(16)
C20 C21 H21 119.8
C00T C00W H00W 119.4
C017 C00W C00T 121.12(16)
C017 C00W H00W 119.4
C018 C00X H00X 110.8
C018 C00X C01B 102.49(13)
C018 C00X C01F 110.58(14)
C01B C00X H00X 110.8
C01F C00X H00X 110.8
C01F C00X C01B 111.05(13)
C25 C26 H26 113.7
C30 C26 C25 113.22(14)
C30 C26 H26 113.7
C27 C26 C25 100.93(13)
C27 C26 H26 113.7
C27 C26 C30 100.01(13)
C29 C34 H34 114.9
C29 C34 C35 104.75(13)
C29 C34 C33 106.19(14)
C35 C34 H34 114.9
C35 C34 C33 99.62(14)
C33 C34 H34 114.9
C7 C12 H12 119.6
C11 C12 C7 120.88(17)
C11 C12 H12 119.6
C00P C011 H011 119.6
C00P C011 C01A 120.72(15)
C01A C011 H011 119.6
C1 C6 H6 119.5
C5 C6 C1 121.09(15)
C5 C6 H6 119.5
C00D C013 H013 120.6
C01N C013 C00D 118.73(17)
C01N C013 H013 120.6
C28 C29 H29 108.8
C28 C29 C30 103.04(12)
C34 C29 C28 123.43(13)
C34 C29 H29 108.8
C34 C29 C30 102.82(14)
C30 C29 H29 108.8
C01D C015 H015 108.9
C01D C015 C01P 102.75(13)
C01P C015 H015 108.9
C01R C015 H015 108.9
C01R C015 C01D 123.41(15)
C01R C015 C01P 103.08(13)
C7 C8 H8 119.4
C9 C8 C7 121.20(16)
C9 C8 H8 119.4
C00P C017 H017 119.8
C00W C017 C00P 120.34(16)
C00W C017 H017 119.8
O003 C018 C00X 118.43(14)
C00N C018 O003 126.11(15)
C00N C018 C00X 115.47(14)
C01C C019 H019 119.9
C01C C019 C01N 120.29(16)
C01N C019 H019 119.9
C00T C01A H01A 119.6
C011 C01A C00T 120.72(16)
C011 C01A H01A 119.6
C00U C01B H01B 110.9
C00X C01B C00U 106.64(12)
C00X C01B H01B 110.9
C01M C01B C00U 102.85(12)
C01M C01B C00X 114.22(14)
C01M C01B H01B 110.9
C008 C01C H01C 119.8
C019 C01C C008 120.37(16)
C019 C01C H01C 119.8
C00U C01D C015 112.73(13)
C00U C01D H01D 113.9
C015 C01D H01D 113.9
C01T C01D C00U 101.10(13)
C01T C01D C015 99.86(14)
C01T C01D H01D 113.9
C19 C20 C21 120.35(15)
C19 C20 H20 119.8
C21 C20 H20 119.8
O006 C01F C00P 120.83(15)
O006 C01F C00X 120.15(14)
C00P C01F C00X 118.95(14)
C35 C31 H31 114.9
C35 C31 C32 99.40(13)
C30 C31 H31 114.9
C30 C31 C35 104.87(14)
C30 C31 C32 106.24(15)
C32 C31 H31 114.9
C34 C35 H35A 112.8
C34 C35 H35B 112.8
C31 C35 C34 94.72(13)
C31 C35 H35A 112.8
C31 C35 H35B 112.8
H35A C35 H35B 110.2
C00K C01I H01I 119.6
C01V C01I C00K 120.75(17)
C01V C01I H01I 119.6
C00K C01J H01J 119.5
C021 C01J C00K 121.10(17)
C021 C01J H01J 119.5
C4 C3 H3 119.4
C2 C3 C4 121.29(15)
C2 C3 H3 119.4
C26 C30 C29 102.45(13)
C26 C30 H30 108.9
C29 C30 H30 108.9
C31 C30 C26 123.50(15)
C31 C30 C29 103.12(13)
C31 C30 H30 108.9
C01B C01M H01M 113.9
C01B C01M C01P 112.72(15)
C01B C01M C01T 101.69(14)
C01P C01M H01M 113.9
C01T C01M H01M 113.9
C01T C01M C01P 99.36(13)
C013 C01N C019 120.59(16)
C013 C01N H01N 119.7
C019 C01N H01N 119.7
C8 C9 H9 119.9
C10 C9 C8 120.20(17)
C10 C9 H9 119.9
C015 C01P H01P 109.1
C01M C01P C015 102.94(13)
C01M C01P H01P 109.1
C01U C01P C015 102.87(14)
C01U C01P C01M 122.78(14)
C01U C01P H01P 109.1
C9 C10 H10 120.2
C11 C10 C9 119.59(16)
C11 C10 H10 120.2
C015 C01R H01R 115.1
C015 C01R C01Z 104.58(14)
C015 C01R C022 106.00(15)
C01Z C01R H01R 115.1
C01Z C01R C022 99.39(14)
C022 C01R H01R 115.1
C1 C2 H2 119.7
C3 C2 C1 120.59(16)
C3 C2 H2 119.7
C01D C01T C01M 94.32(13)
C01D C01T H01E 112.9
C01D C01T H01F 112.9
C01M C01T H01E 112.9
C01M C01T H01F 112.9
H01E C01T H01F 110.3
C01P C01U H01U 114.9
C01P C01U C024 106.21(14)
C01Z C01U C01P 104.86(14)
C01Z C01U H01U 114.9
C01Z C01U C024 99.39(15)
C024 C01U H01U 114.9
C01I C01V H01V 119.8
C01X C01V C01I 120.39(17)
C01X C01V H01V 119.8
C12 C11 H11 119.8
C10 C11 C12 120.42(17)
C10 C11 H11 119.8
C01V C01X H01X 120.2
C01V C01X C021 119.70(16)
C021 C01X H01X 120.2
C28 C27 H27A 112.9
C28 C27 H27B 112.9
C26 C27 C28 94.05(13)
C26 C27 H27A 112.9
C26 C27 H27B 112.9
H27A C27 H27B 110.3
C01R C01Z H01G 112.7
C01R C01Z H01H 112.7
C01U C01Z C01R 94.94(14)
C01U C01Z H01G 112.7
C01U C01Z H01H 112.7
H01G C01Z H01H 110.2
C34 C33 H33A 111.2
C34 C33 H33B 111.2
C34 C33 C32 103.03(13)
H33A C33 H33B 109.1
C32 C33 H33A 111.2
C32 C33 H33B 111.2
C01J C021 H021 119.9
C01X C021 C01J 120.18(18)
C01X C021 H021 119.9
C01R C022 H02A 111.1
C01R C022 H02B 111.1
C01R C022 C024 103.09(14)
H02A C022 H02B 109.1
C024 C022 H02A 111.1
C024 C022 H02B 111.1
C31 C32 C33 102.98(13)
C31 C32 H32A 111.2
C31 C32 H32B 111.2
C33 C32 H32A 111.2
C33 C32 H32B 111.2
H32A C32 H32B 109.1
C01U C024 C022 103.23(14)
C01U C024 H02C 111.1
C01U C024 H02D 111.1
C022 C024 H02C 111.1
C022 C024 H02D 111.1
H02C C024 H02D 109.1

loop_
_geom_bond_atom_site_label_1
_geom_bond_atom_site_label_2
_geom_bond_distance
O001 C23 1.3802(18)
O001 C15 1.3490(19)
O2 C17 1.2318(19)
O003 C00D 1.380(2)
O003 C018 1.3524(19)
O004 C00J 1.231(2)
O1 C13 1.2151(19)
O006 C01F 1.214(2)
C23 C18 1.397(2)
C23 C22 1.389(2)
C008 C00D 1.394(2)
C008 C00J 1.482(2)
C008 C01C 1.402(2)
C15 C16 1.341(2)
C15 C14 1.498(2)
C18 C17 1.470(2)
C18 C19 1.409(2)
C1 C13 1.492(2)
C1 C6 1.393(2)
C1 C2 1.394(2)
C17 C16 1.446(2)
C00D C013 1.389(2)
C22 H22 0.9300
C22 C21 1.381(2)
C4 C5 1.397(2)
C4 C7 1.490(2)
C4 C3 1.396(2)
C16 C25 1.501(2)
C5 H5 0.9300
C5 C6 1.381(2)
C28 H28 0.9800
C28 C24 1.540(2)
C28 C29 1.543(2)
C28 C27 1.543(2)
C00J C00N 1.448(2)
C00K C00T 1.487(2)
C00K C01I 1.402(2)
C00K C01J 1.392(3)
C13 C14 1.530(2)
C7 C12 1.398(2)
C7 C8 1.397(2)
C00N C00U 1.504(2)
C00N C018 1.338(2)
C19 H19 0.9300
C19 C20 1.368(2)
C00P C011 1.385(2)
C00P C017 1.399(2)
C00P C01F 1.491(2)
C25 H25 0.9800
C25 C24 1.578(2)
C25 C26 1.548(2)
C14 H14 0.9800
C14 C24 1.564(2)
C24 H24 0.9800
C00T C00W 1.393(2)
C00T C01A 1.400(2)
C00U H00U 0.9800
C00U C01B 1.580(2)
C00U C01D 1.543(2)
C21 H21 0.9300
C21 C20 1.401(2)
C00W H00W 0.9300
C00W C017 1.383(2)
C00X H00X 0.9800
C00X C018 1.499(2)
C00X C01B 1.565(2)
C00X C01F 1.531(2)
C26 H26 0.9800
C26 C30 1.543(2)
C26 C27 1.541(3)
C34 H34 0.9800
C34 C29 1.537(2)
C34 C35 1.540(2)
C34 C33 1.543(2)
C12 H12 0.9300
C12 C11 1.391(2)
C011 H011 0.9300
C011 C01A 1.386(2)
C6 H6 0.9300
C013 H013 0.9300
C013 C01N 1.377(3)
C29 H29 0.9800
C29 C30 1.576(2)
C015 H015 0.9800
C015 C01D 1.545(2)
C015 C01P 1.574(2)
C015 C01R 1.536(3)
C8 H8 0.9300
C8 C9 1.385(2)
C017 H017 0.9300
C019 H019 0.9300
C019 C01C 1.373(2)
C019 C01N 1.396(3)
C01A H01A 0.9300
C01B H01B 0.9800
C01B C01M 1.533(2)
C01C H01C 0.9300
C01D H01D 0.9800
C01D C01T 1.540(3)
C20 H20 0.9300
C31 H31 0.9800
C31 C35 1.539(2)
C31 C30 1.533(3)
C31 C32 1.546(2)
C35 H35A 0.9700
C35 H35B 0.9700
C01I H01I 0.9300
C01I C01V 1.387(2)
C01J H01J 0.9300
C01J C021 1.386(2)
C3 H3 0.9300
C3 C2 1.386(2)
C30 H30 0.9800
C01M H01M 0.9800
C01M C01P 1.546(2)
C01M C01T 1.544(2)
C01N H01N 0.9300
C9 H9 0.9300
C9 C10 1.385(3)
C01P H01P 0.9800
C01P C01U 1.536(2)
C10 H10 0.9300
C10 C11 1.377(3)
C01R H01R 0.9800
C01R C01Z 1.540(2)
C01R C022 1.548(2)
C2 H2 0.9300
C01T H01E 0.9700
C01T H01F 0.9700
C01U H01U 0.9800
C01U C01Z 1.532(3)
C01U C024 1.546(2)
C01V H01V 0.9300
C01V C01X 1.377(3)
C11 H11 0.9300
C01X H01X 0.9300
C01X C021 1.383(3)
C27 H27A 0.9700
C27 H27B 0.9700
C01Z H01G 0.9700
C01Z H01H 0.9700
C33 H33A 0.9700
C33 H33B 0.9700
C33 C32 1.570(2)
C021 H021 0.9300
C022 H02A 0.9700
C022 H02B 0.9700
C022 C024 1.559(3)
C32 H32A 0.9700
C32 H32B 0.9700
C024 H02C 0.9700
C024 H02D 0.9700
